data_4125092
loop_
_publ_author_name
'Transue, Wesley J.'
'Velian, Alexandra'
'Nava, Matthew'
'Martin-Drumel, Marie-Aline'
'Womack, Caroline C.'
'Jiang, Jun'
'Hou, Gao-Lei'
'Wang, Xue-Bin'
'McCarthy, Michael C.'
'Field, Robert W.'
'Cummins, Christopher C.'

_publ_section_title
;
 A Molecular Precursor to Phosphaethyne and Its Application in Synthesis
 of the Aromatic 1,2,3,4-Phosphatriazolate Anion.
;
_journal_issue 21
_journal_name_full 'Journal of the American Chemical Society'
_journal_page_first 6731
_journal_page_last 6734
_journal_paper_doi 10.1021/jacs.6b03910
_journal_volume 138
_journal_year 2016
_chemical_formula_sum 'C33 H59 K N5 O7 P'
_chemical_formula_weight 707.92
_chemical_name_systematic
; 
 ? 
;
_space_group_crystal_system triclinic
_space_group_IT_number 2
_space_group_name_Hall '-P 1'
_space_group_name_H-M_alt 'P -1'
_symmetry_space_group_name_Hall '-P 1'
_symmetry_space_group_name_H-M 'P -1'
_atom_sites_solution_hydrogens geom
_atom_sites_solution_primary direct
_atom_sites_solution_secondary difmap
_audit_creation_method SHELXL-2014
_cell_angle_alpha 83.904(3)
_cell_angle_beta 82.249(3)
_cell_angle_gamma 85.085(3)
_cell_formula_units_Z 2
_cell_length_a 11.0044(17)
_cell_length_b 12.0737(19)
_cell_length_c 13.946(2)
_cell_measurement_reflns_used 9966
_cell_measurement_temperature 100(2)
_cell_measurement_theta_max 26.38
_cell_measurement_theta_min 2.23
_cell_volume 1820.8(5)
_computing_cell_refinement 'SAINT 7.46A (Bruker-AXS, 2011)'
_computing_data_collection 'APEX2 v2011.4.0 (Bruker-AXS, 2011)'
_computing_data_reduction 'SAINT 7.46A (Bruker-AXS, 2011)'
_computing_molecular_graphics 'Bruker SHELXTL'
_computing_publication_material 'Bruker SHELXTL'
_computing_structure_refinement 'SHELXL-2014 (Sheldrick, 2014)'
_computing_structure_solution 'SHELXS-97 (Sheldrick, 2008)'
_diffrn_ambient_temperature 100(2)
_diffrn_detector_area_resol_mean 8.3
_diffrn_measured_fraction_theta_full 0.999
_diffrn_measured_fraction_theta_max 0.998
_diffrn_measurement_device_type 'Bruker Smart APEX2 CCD'
_diffrn_measurement_method '\f and \w scans'
_diffrn_radiation_type MoK\a
_diffrn_radiation_wavelength 0.71073
_diffrn_reflns_av_R_equivalents 0.0309
_diffrn_reflns_av_unetI/netI 0.0129
_diffrn_reflns_Laue_measured_fraction_full 0.999
_diffrn_reflns_Laue_measured_fraction_max 0.998
_diffrn_reflns_limit_h_max 13
_diffrn_reflns_limit_h_min -13
_diffrn_reflns_limit_k_max 15
_diffrn_reflns_limit_k_min -15
_diffrn_reflns_limit_l_max 17
_diffrn_reflns_limit_l_min -17
_diffrn_reflns_number 103411
_diffrn_reflns_point_group_measured_fraction_full 0.999
_diffrn_reflns_point_group_measured_fraction_max 0.998
_diffrn_reflns_theta_full 25.242
_diffrn_reflns_theta_max 26.410
_diffrn_reflns_theta_min 1.480
_diffrn_source 'I\mS micro-focus sealed tube, multilayer optics'
_exptl_absorpt_coefficient_mu 0.242
_exptl_absorpt_correction_type multi-scan
_exptl_absorpt_process_details 'SADABS (Sheldrick, 2009)'
_exptl_crystal_colour colourless
_exptl_crystal_density_diffrn 1.291
_exptl_crystal_density_method 'not measured'
_exptl_crystal_description needle
_exptl_crystal_F_000 764
_exptl_crystal_size_max 0.200
_exptl_crystal_size_mid 0.150
_exptl_crystal_size_min 0.020
_exptl_transmission_factor_max 0.7454
_exptl_transmission_factor_min 0.7175
_refine_diff_density_max 0.299
_refine_diff_density_min -0.228
_refine_diff_density_rms 0.037
_refine_ls_extinction_method none
_refine_ls_goodness_of_fit_ref 1.037
_refine_ls_hydrogen_treatment constr
_refine_ls_matrix_type full
_refine_ls_number_parameters 424
_refine_ls_number_reflns 7470
_refine_ls_number_restraints 0
_refine_ls_restrained_S_all 1.037
_refine_ls_R_factor_all 0.0300
_refine_ls_R_factor_gt 0.0271
_refine_ls_shift/su_max 0.001
_refine_ls_shift/su_mean 0.000
_refine_ls_structure_factor_coef Fsqd
_refine_ls_weighting_details 'w=1/[\s^2^(Fo^2^)+(0.0307P)^2^+0.7815P] where P=(Fo^2^+2Fc^2^)/3'
_refine_ls_weighting_scheme calc
_refine_ls_wR_factor_gt 0.0684
_refine_ls_wR_factor_ref 0.0704
_reflns_Friedel_coverage 0.000
_reflns_number_gt 6849
_reflns_number_total 7470
_reflns_threshold_expression 'I > 2\s(I)'
_cod_data_source_file ja6b03910_si_003.cif
_cod_data_source_block main
_cod_depositor_comments 'Adding full bibliography for 4125091--4125093.cif.'
_cod_original_cell_volume 1820.9(5)
_cod_database_code 4125092
_shelx_space_group_comment
; 
The symmetry employed for this shelxl refinement is uniquely defined 
by the following loop, which should always be used as a source of 
symmetry information in preference to the above space-group names. 
They are only intended as comments. 
;
_shelx_estimated_absorpt_t_min 0.953
_shelx_estimated_absorpt_t_max 0.995
_shelxl_version_number 2014-3

loop_
_space_group_symop_operation_xyz
'x, y, z'
'-x, -y, -z'

loop_
_atom_site_label
_atom_site_type_symbol
_atom_site_fract_x
_atom_site_fract_y
_atom_site_fract_z
_atom_site_U_iso_or_equiv
_atom_site_adp_type
_atom_site_occupancy
_atom_site_site_symmetry_order
_atom_site_calc_flag
_atom_site_refinement_flags_posn
_atom_site_refinement_flags_adp
N1 N 0.61255(9) 0.70349(8) 0.20493(7) 0.0201(2) Uani 1 1 d . .
N2 N 0.66447(9) 0.73178(9) 0.28028(7) 0.0217(2) Uani 1 1 d . .
N3 N 0.61963(9) 0.82769(8) 0.31309(7) 0.0207(2) Uani 1 1 d . .
P4 P 0.50791(3) 0.89086(2) 0.25056(2) 0.01893(7) Uani 1 1 d . .
C5 C 0.52420(10) 0.78019(9) 0.17850(8) 0.0158(2) Uani 1 1 d . .
C10 C 0.45841(10) 0.76294(9) 0.09360(8) 0.0149(2) Uani 1 1 d . .
C11 C 0.43592(10) 0.63855(9) 0.09282(8) 0.0160(2) Uani 1 1 d . .
H11A H 0.5156 0.5934 0.0887 0.019 Uiso 1 1 calc R U
H11B H 0.3855 0.6127 0.1541 0.019 Uiso 1 1 calc R U
C12 C 0.36960(11) 0.62179(9) 0.00609(8) 0.0185(2) Uani 1 1 d . .
H12 H 0.3553 0.5410 0.0069 0.022 Uiso 1 1 calc R U
C13 C 0.24595(11) 0.69106(10) 0.01305(9) 0.0204(2) Uani 1 1 d . .
H13A H 0.1943 0.6666 0.0741 0.024 Uiso 1 1 calc R U
H13B H 0.2021 0.6795 -0.0422 0.024 Uiso 1 1 calc R U
C14 C 0.26740(10) 0.81514(10) 0.01112(8) 0.0194(2) Uani 1 1 d . .
H14 H 0.1866 0.8602 0.0154 0.023 Uiso 1 1 calc R U
C15 C 0.34708(11) 0.85278(10) -0.08365(9) 0.0225(2) Uani 1 1 d . .
H15A H 0.3045 0.8427 -0.1399 0.027 Uiso 1 1 calc R U
H15B H 0.3608 0.9330 -0.0852 0.027 Uiso 1 1 calc R U
C16 C 0.47078(11) 0.78352(10) -0.09019(8) 0.0211(2) Uani 1 1 d . .
H16 H 0.5228 0.8081 -0.1520 0.025 Uiso 1 1 calc R U
C17 C 0.44877(11) 0.65975(10) -0.08888(8) 0.0220(2) Uani 1 1 d . .
H17A H 0.5285 0.6147 -0.0941 0.026 Uiso 1 1 calc R U
H17B H 0.4065 0.6485 -0.1450 0.026 Uiso 1 1 calc R U
C18 C 0.33366(10) 0.83202(9) 0.09799(8) 0.0173(2) Uani 1 1 d . .
H18A H 0.2816 0.8090 0.1593 0.021 Uiso 1 1 calc R U
H18B H 0.3470 0.9121 0.0975 0.021 Uiso 1 1 calc R U
C19 C 0.53670(10) 0.80053(10) -0.00325(8) 0.0183(2) Uani 1 1 d . .
H19A H 0.5518 0.8804 -0.0046 0.022 Uiso 1 1 calc R U
H19B H 0.6173 0.7568 -0.0079 0.022 Uiso 1 1 calc R U
K1 K 0.92298(2) 0.26900(2) 0.39762(2) 0.01510(6) Uani 1 1 d . .
N01 N 0.65108(9) 0.29475(8) 0.45945(7) 0.0179(2) Uani 1 1 d . .
C21 C 0.60940(10) 0.18170(10) 0.48895(9) 0.0213(2) Uani 1 1 d . .
H21A H 0.5184 0.1864 0.4975 0.026 Uiso 1 1 calc R U
H21B H 0.6366 0.1548 0.5527 0.026 Uiso 1 1 calc R U
C22 C 0.65600(10) 0.09736(10) 0.41804(9) 0.0217(2) Uani 1 1 d . .
H22A H 0.6162 0.0266 0.4382 0.026 Uiso 1 1 calc R U
H22B H 0.6352 0.1256 0.3525 0.026 Uiso 1 1 calc R U
O23 O 0.78606(7) 0.07764(7) 0.41507(6) 0.01907(17) Uani 1 1 d . .
C24 C 0.83321(11) 0.00410(10) 0.34281(9) 0.0241(3) Uani 1 1 d . .
H24A H 0.8230 0.0413 0.2773 0.029 Uiso 1 1 calc R U
H24B H 0.7873 -0.0641 0.3530 0.029 Uiso 1 1 calc R U
C25 C 0.96638(11) -0.02657(10) 0.34984(10) 0.0252(3) Uani 1 1 d . .
H25A H 0.9772 -0.0583 0.4168 0.030 Uiso 1 1 calc R U
H25B H 0.9979 -0.0837 0.3049 0.030 Uiso 1 1 calc R U
O26 O 1.03300(7) 0.07057(7) 0.32519(6) 0.02218(18) Uani 1 1 d . .
C27 C 1.16191(11) 0.04470(10) 0.32331(10) 0.0267(3) Uani 1 1 d . .
H27A H 1.1889 -0.0173 0.2824 0.032 Uiso 1 1 calc R U
H27B H 1.1818 0.0211 0.3899 0.032 Uiso 1 1 calc R U
C28 C 1.22753(11) 0.14760(10) 0.28213(10) 0.0257(3) Uani 1 1 d . .
H28A H 1.3173 0.1292 0.2787 0.031 Uiso 1 1 calc R U
H28B H 1.2084 0.1688 0.2150 0.031 Uiso 1 1 calc R U
C31 C 0.62293(11) 0.36329(11) 0.54199(9) 0.0249(3) Uani 1 1 d . .
H31A H 0.5380 0.3517 0.5731 0.030 Uiso 1 1 calc R U
H31B H 0.6258 0.4430 0.5170 0.030 Uiso 1 1 calc R U
C32 C 0.70918(12) 0.33784(12) 0.61804(9) 0.0271(3) Uani 1 1 d . .
H32A H 0.6795 0.3805 0.6745 0.032 Uiso 1 1 calc R U
H32B H 0.7115 0.2573 0.6408 0.032 Uiso 1 1 calc R U
O33 O 0.82979(8) 0.36744(7) 0.57796(6) 0.02148(18) Uani 1 1 d . .
C34 C 0.91193(12) 0.34730(10) 0.64978(8) 0.0234(3) Uani 1 1 d . .
H34A H 0.9127 0.2680 0.6766 0.028 Uiso 1 1 calc R U
H34B H 0.8838 0.3942 0.7037 0.028 Uiso 1 1 calc R U
C35 C 1.03850(12) 0.37419(10) 0.60532(9) 0.0254(3) Uani 1 1 d . .
H35A H 1.0373 0.4527 0.5762 0.030 Uiso 1 1 calc R U
H35B H 1.0945 0.3652 0.6559 0.030 Uiso 1 1 calc R U
O36 O 1.08118(8) 0.30101(7) 0.53230(6) 0.02283(18) Uani 1 1 d . .
C37 C 1.21001(12) 0.30869(12) 0.50172(9) 0.0284(3) Uani 1 1 d . .
H37A H 1.2561 0.2925 0.5585 0.034 Uiso 1 1 calc R U
H37B H 1.2255 0.3852 0.4721 0.034 Uiso 1 1 calc R U
C38 C 1.25259(11) 0.22588(11) 0.42879(9) 0.0269(3) Uani 1 1 d . .
H38A H 1.3426 0.2284 0.4111 0.032 Uiso 1 1 calc R U
H38B H 1.2369 0.1501 0.4601 0.032 Uiso 1 1 calc R U
C41 C 0.58955(10) 0.34926(10) 0.37769(9) 0.0205(2) Uani 1 1 d . .
H41A H 0.5065 0.3797 0.4032 0.025 Uiso 1 1 calc R U
H41B H 0.5795 0.2925 0.3336 0.025 Uiso 1 1 calc R U
C42 C 0.65850(11) 0.44231(10) 0.32026(9) 0.0203(2) Uani 1 1 d . .
H42A H 0.6095 0.4807 0.2704 0.024 Uiso 1 1 calc R U
H42B H 0.6740 0.4977 0.3639 0.024 Uiso 1 1 calc R U
O43 O 0.77284(7) 0.39464(7) 0.27470(6) 0.01906(17) Uani 1 1 d . .
C44 C 0.82944(11) 0.47224(9) 0.20146(8) 0.0184(2) Uani 1 1 d . .
H44A H 0.8372 0.5432 0.2290 0.022 Uiso 1 1 calc R U
H44B H 0.7784 0.4883 0.1477 0.022 Uiso 1 1 calc R U
C45 C 0.95443(11) 0.42257(10) 0.16395(8) 0.0190(2) Uani 1 1 d . .
H45A H 0.9471 0.3480 0.1428 0.023 Uiso 1 1 calc R U
H45B H 0.9903 0.4707 0.1070 0.023 Uiso 1 1 calc R U
O46 O 1.03326(7) 0.41268(7) 0.23846(6) 0.01799(17) Uani 1 1 d . .
C47 C 1.15769(10) 0.38473(10) 0.19948(8) 0.0203(2) Uani 1 1 d . .
H47A H 1.1925 0.4506 0.1604 0.024 Uiso 1 1 calc R U
H47B H 1.1605 0.3241 0.1565 0.024 Uiso 1 1 calc R U
C48 C 1.23252(10) 0.34719(10) 0.28194(9) 0.0209(2) Uani 1 1 d . .
H48A H 1.3200 0.3356 0.2548 0.025 Uiso 1 1 calc R U
H48B H 1.2259 0.4074 0.3257 0.025 Uiso 1 1 calc R U
N02 N 1.19408(9) 0.24378(8) 0.33924(7) 0.0188(2) Uani 1 1 d . .
O50 O 1.09834(10) 0.21093(8) 0.03593(7) 0.0345(2) Uani 1 1 d . .
C51 C 1.13419(12) 0.09868(10) 0.01512(9) 0.0240(3) Uani 1 1 d . .
H51A H 1.0699 0.0486 0.0450 0.029 Uiso 1 1 calc R U
H51B H 1.2119 0.0726 0.0416 0.029 Uiso 1 1 calc R U
C52 C 1.15158(12) 0.09790(11) -0.09511(9) 0.0248(3) Uani 1 1 d . .
H52A H 1.1190 0.0309 -0.1147 0.030 Uiso 1 1 calc R U
H52B H 1.2394 0.1002 -0.1219 0.030 Uiso 1 1 calc R U
C53 C 1.07741(12) 0.20424(11) -0.12869(9) 0.0260(3) Uani 1 1 d . .
H53A H 1.1097 0.2341 -0.1953 0.031 Uiso 1 1 calc R U
H53B H 0.9893 0.1918 -0.1263 0.031 Uiso 1 1 calc R U
C54 C 1.09804(12) 0.28043(10) -0.05377(9) 0.0272(3) Uani 1 1 d . .
H54A H 1.1776 0.3146 -0.0719 0.033 Uiso 1 1 calc R U
H54B H 1.0313 0.3407 -0.0483 0.033 Uiso 1 1 calc R U

loop_
_atom_site_aniso_label
_atom_site_aniso_U_11
_atom_site_aniso_U_22
_atom_site_aniso_U_33
_atom_site_aniso_U_23
_atom_site_aniso_U_13
_atom_site_aniso_U_12
N1 0.0203(5) 0.0193(5) 0.0220(5) -0.0026(4) -0.0085(4) 0.0002(4)
N2 0.0215(5) 0.0237(5) 0.0216(5) -0.0020(4) -0.0080(4) -0.0030(4)
N3 0.0196(5) 0.0238(5) 0.0195(5) -0.0023(4) -0.0021(4) -0.0067(4)
P4 0.01970(15) 0.01813(15) 0.01980(15) -0.00576(11) -0.00252(11) -0.00119(11)
C5 0.0152(5) 0.0154(5) 0.0166(5) -0.0009(4) -0.0010(4) -0.0021(4)
C10 0.0155(5) 0.0139(5) 0.0152(5) -0.0013(4) -0.0024(4) -0.0002(4)
C11 0.0188(5) 0.0147(5) 0.0146(5) -0.0014(4) -0.0029(4) -0.0004(4)
C12 0.0233(6) 0.0160(5) 0.0174(5) -0.0037(4) -0.0046(4) -0.0020(4)
C13 0.0196(6) 0.0237(6) 0.0191(6) -0.0020(5) -0.0058(4) -0.0037(5)
C14 0.0168(5) 0.0208(6) 0.0204(6) -0.0009(4) -0.0051(4) 0.0025(4)
C15 0.0254(6) 0.0230(6) 0.0184(6) 0.0032(5) -0.0065(5) 0.0009(5)
C16 0.0226(6) 0.0252(6) 0.0138(5) 0.0019(4) 0.0000(4) -0.0008(5)
C17 0.0255(6) 0.0257(6) 0.0148(5) -0.0044(5) -0.0036(5) 0.0017(5)
C18 0.0166(5) 0.0162(5) 0.0187(5) -0.0019(4) -0.0022(4) 0.0012(4)
C19 0.0160(5) 0.0190(6) 0.0191(6) 0.0003(4) -0.0009(4) -0.0013(4)
K1 0.01532(11) 0.01470(12) 0.01592(12) -0.00172(9) -0.00365(8) -0.00192(8)
N01 0.0181(5) 0.0193(5) 0.0161(5) -0.0025(4) -0.0020(4) -0.0001(4)
C21 0.0145(5) 0.0250(6) 0.0234(6) 0.0018(5) -0.0007(4) -0.0031(4)
C22 0.0165(5) 0.0205(6) 0.0293(6) -0.0004(5) -0.0059(5) -0.0057(4)
O23 0.0165(4) 0.0194(4) 0.0227(4) -0.0063(3) -0.0032(3) -0.0031(3)
C24 0.0268(6) 0.0191(6) 0.0285(6) -0.0101(5) -0.0026(5) -0.0056(5)
C25 0.0260(6) 0.0138(5) 0.0354(7) -0.0055(5) 0.0010(5) -0.0026(5)
O26 0.0181(4) 0.0143(4) 0.0329(5) -0.0025(3) 0.0008(3) -0.0002(3)
C27 0.0198(6) 0.0192(6) 0.0387(7) -0.0020(5) 0.0020(5) 0.0029(5)
C28 0.0183(6) 0.0219(6) 0.0341(7) -0.0022(5) 0.0053(5) 0.0008(5)
C31 0.0219(6) 0.0297(7) 0.0225(6) -0.0090(5) 0.0019(5) 0.0016(5)
C32 0.0310(7) 0.0343(7) 0.0161(6) -0.0068(5) 0.0016(5) -0.0053(5)
O33 0.0269(4) 0.0233(4) 0.0154(4) -0.0020(3) -0.0059(3) -0.0029(3)
C34 0.0377(7) 0.0191(6) 0.0149(5) -0.0040(4) -0.0096(5) 0.0011(5)
C35 0.0382(7) 0.0208(6) 0.0213(6) -0.0040(5) -0.0154(5) -0.0050(5)
O36 0.0227(4) 0.0267(4) 0.0218(4) -0.0045(3) -0.0080(3) -0.0067(3)
C37 0.0236(6) 0.0405(8) 0.0242(6) 0.0038(5) -0.0126(5) -0.0133(5)
C38 0.0153(6) 0.0350(7) 0.0294(7) 0.0072(5) -0.0075(5) -0.0018(5)
C41 0.0161(5) 0.0219(6) 0.0239(6) -0.0023(5) -0.0051(4) 0.0014(4)
C42 0.0192(6) 0.0189(6) 0.0227(6) -0.0028(5) -0.0044(5) 0.0030(4)
O43 0.0191(4) 0.0163(4) 0.0205(4) 0.0015(3) -0.0020(3) 0.0012(3)
C44 0.0231(6) 0.0163(5) 0.0164(5) 0.0000(4) -0.0061(4) -0.0006(4)
C45 0.0227(6) 0.0204(6) 0.0148(5) -0.0011(4) -0.0058(4) -0.0012(4)
O46 0.0170(4) 0.0220(4) 0.0156(4) -0.0020(3) -0.0042(3) -0.0012(3)
C47 0.0185(6) 0.0220(6) 0.0195(6) 0.0004(5) 0.0003(4) -0.0032(4)
C48 0.0155(5) 0.0222(6) 0.0247(6) 0.0010(5) -0.0022(4) -0.0047(4)
N02 0.0160(5) 0.0192(5) 0.0208(5) 0.0012(4) -0.0028(4) -0.0019(4)
O50 0.0575(7) 0.0217(5) 0.0221(5) -0.0035(4) -0.0023(4) 0.0074(4)
C51 0.0284(6) 0.0181(6) 0.0254(6) -0.0017(5) -0.0036(5) -0.0014(5)
C52 0.0248(6) 0.0234(6) 0.0247(6) -0.0038(5) 0.0020(5) 0.0004(5)
C53 0.0218(6) 0.0315(7) 0.0229(6) 0.0003(5) -0.0005(5) 0.0014(5)
C54 0.0292(7) 0.0213(6) 0.0287(7) 0.0017(5) -0.0014(5) 0.0038(5)

loop_
_atom_type_symbol
_atom_type_description
_atom_type_scat_dispersion_real
_atom_type_scat_dispersion_imag
_atom_type_scat_source
C C 0.0033 0.0016 'International Tables Vol C Tables 4.2.6.8 and 6.1.1.4'
H H 0.0000 0.0000 'International Tables Vol C Tables 4.2.6.8 and 6.1.1.4'
K K 0.2009 0.2494 'International Tables Vol C Tables 4.2.6.8 and 6.1.1.4'
N N 0.0061 0.0033 'International Tables Vol C Tables 4.2.6.8 and 6.1.1.4'
O O 0.0106 0.0060 'International Tables Vol C Tables 4.2.6.8 and 6.1.1.4'
P P 0.1023 0.0942 'International Tables Vol C Tables 4.2.6.8 and 6.1.1.4'

loop_
_geom_angle_atom_site_label_1
_geom_angle_atom_site_label_2
_geom_angle_atom_site_label_3
_geom_angle
_geom_angle_publ_flag
C5 N1 N2 112.22(10) y
N3 N2 N1 114.80(9) y
N2 N3 P4 112.38(8) y
N3 P4 C5 89.56(5) y
N1 C5 C10 119.19(10) y
N1 C5 P4 111.04(8) y
C10 C5 P4 129.74(8) y
C5 C10 C18 110.83(9) ?
C5 C10 C11 110.92(9) ?
C18 C10 C11 108.75(9) ?
C5 C10 C19 110.14(9) ?
C18 C10 C19 108.02(9) ?
C11 C10 C19 108.08(9) ?
C12 C11 C10 110.53(9) ?
C12 C11 H11A 109.5 ?
C10 C11 H11A 109.5 ?
C12 C11 H11B 109.5 ?
C10 C11 H11B 109.5 ?
H11A C11 H11B 108.1 ?
C13 C12 C17 109.40(9) ?
C13 C12 C11 109.40(9) ?
C17 C12 C11 109.57(9) ?
C13 C12 H12 109.5 ?
C17 C12 H12 109.5 ?
C11 C12 H12 109.5 ?
C12 C13 C14 109.72(9) ?
C12 C13 H13A 109.7 ?
C14 C13 H13A 109.7 ?
C12 C13 H13B 109.7 ?
C14 C13 H13B 109.7 ?
H13A C13 H13B 108.2 ?
C15 C14 C13 109.59(10) ?
C15 C14 C18 109.42(9) ?
C13 C14 C18 109.10(9) ?
C15 C14 H14 109.6 ?
C13 C14 H14 109.6 ?
C18 C14 H14 109.6 ?
C16 C15 C14 109.49(9) ?
C16 C15 H15A 109.8 ?
C14 C15 H15A 109.8 ?
C16 C15 H15B 109.8 ?
C14 C15 H15B 109.8 ?
H15A C15 H15B 108.2 ?
C17 C16 C15 109.42(10) ?
C17 C16 C19 109.57(9) ?
C15 C16 C19 109.40(10) ?
C17 C16 H16 109.5 ?
C15 C16 H16 109.5 ?
C19 C16 H16 109.5 ?
C16 C17 C12 109.52(9) ?
C16 C17 H17A 109.8 ?
C12 C17 H17A 109.8 ?
C16 C17 H17B 109.8 ?
C12 C17 H17B 109.8 ?
H17A C17 H17B 108.2 ?
C14 C18 C10 110.75(9) ?
C14 C18 H18A 109.5 ?
C10 C18 H18A 109.5 ?
C14 C18 H18B 109.5 ?
C10 C18 H18B 109.5 ?
H18A C18 H18B 108.1 ?
C16 C19 C10 110.68(9) ?
C16 C19 H19A 109.5 ?
C10 C19 H19A 109.5 ?
C16 C19 H19B 109.5 ?
C10 C19 H19B 109.5 ?
H19A C19 H19B 108.1 ?
O43 K1 O36 139.41(3) ?
O43 K1 O26 114.02(3) ?
O36 K1 O26 100.84(3) ?
O43 K1 O23 93.97(3) ?
O36 K1 O23 122.12(3) ?
O26 K1 O23 60.20(3) ?
O43 K1 O46 60.89(2) ?
O36 K1 O46 97.48(3) ?
O26 K1 O46 94.71(3) ?
O23 K1 O46 135.08(2) ?
O43 K1 O33 98.85(3) ?
O36 K1 O33 59.02(3) ?
O26 K1 O33 142.48(3) ?
O23 K1 O33 101.64(3) ?
O46 K1 O33 117.71(3) ?
O43 K1 N02 119.97(3) ?
O36 K1 N02 60.87(3) ?
O26 K1 N02 59.80(3) ?
O23 K1 N02 118.87(3) ?
O46 K1 N02 60.55(2) ?
O33 K1 N02 118.83(3) ?
O43 K1 N01 60.70(3) ?
O36 K1 N01 118.25(3) ?
O26 K1 N01 120.61(3) ?
O23 K1 N01 61.38(3) ?
O46 K1 N01 119.96(3) ?
O33 K1 N01 60.34(2) ?
N02 K1 N01 179.12(3) ?
C41 N01 C31 108.88(9) ?
C41 N01 C21 110.95(9) ?
C31 N01 C21 109.60(9) ?
C41 N01 K1 109.39(7) ?
C31 N01 K1 110.82(7) ?
C21 N01 K1 107.21(6) ?
N01 C21 C22 114.35(10) ?
N01 C21 H21A 108.7 ?
C22 C21 H21A 108.7 ?
N01 C21 H21B 108.7 ?
C22 C21 H21B 108.7 ?
H21A C21 H21B 107.6 ?
O23 C22 C21 109.53(9) ?
O23 C22 H22A 109.8 ?
C21 C22 H22A 109.8 ?
O23 C22 H22B 109.8 ?
C21 C22 H22B 109.8 ?
H22A C22 H22B 108.2 ?
C22 O23 C24 110.33(9) ?
C22 O23 K1 116.57(6) ?
C24 O23 K1 111.44(6) ?
O23 C24 C25 109.15(10) ?
O23 C24 H24A 109.9 ?
C25 C24 H24A 109.9 ?
O23 C24 H24B 109.9 ?
C25 C24 H24B 109.9 ?
H24A C24 H24B 108.3 ?
O26 C25 C24 109.17(10) ?
O26 C25 H25A 109.8 ?
C24 C25 H25A 109.8 ?
O26 C25 H25B 109.8 ?
C24 C25 H25B 109.8 ?
H25A C25 H25B 108.3 ?
C25 O26 C27 111.60(9) ?
C25 O26 K1 116.69(7) ?
C27 O26 K1 120.15(7) ?
O26 C27 C28 108.60(10) ?
O26 C27 H27A 110.0 ?
C28 C27 H27A 110.0 ?
O26 C27 H27B 110.0 ?
C28 C27 H27B 110.0 ?
H27A C27 H27B 108.4 ?
N02 C28 C27 113.67(10) ?
N02 C28 H28A 108.8 ?
C27 C28 H28A 108.8 ?
N02 C28 H28B 108.8 ?
C27 C28 H28B 108.8 ?
H28A C28 H28B 107.7 ?
N01 C31 C32 114.11(10) ?
N01 C31 H31A 108.7 ?
C32 C31 H31A 108.7 ?
N01 C31 H31B 108.7 ?
C32 C31 H31B 108.7 ?
H31A C31 H31B 107.6 ?
O33 C32 C31 109.76(10) ?
O33 C32 H32A 109.7 ?
C31 C32 H32A 109.7 ?
O33 C32 H32B 109.7 ?
C31 C32 H32B 109.7 ?
H32A C32 H32B 108.2 ?
C34 O33 C32 110.59(9) ?
C34 O33 K1 113.29(7) ?
C32 O33 K1 113.85(6) ?
O33 C34 C35 109.70(10) ?
O33 C34 H34A 109.7 ?
C35 C34 H34A 109.7 ?
O33 C34 H34B 109.7 ?
C35 C34 H34B 109.7 ?
H34A C34 H34B 108.2 ?
O36 C35 C34 109.17(9) ?
O36 C35 H35A 109.8 ?
C34 C35 H35A 109.8 ?
O36 C35 H35B 109.8 ?
C34 C35 H35B 109.8 ?
H35A C35 H35B 108.3 ?
C35 O36 C37 110.75(9) ?
C35 O36 K1 118.26(7) ?
C37 O36 K1 120.26(7) ?
O36 C37 C38 109.01(10) ?
O36 C37 H37A 109.9 ?
C38 C37 H37A 109.9 ?
O36 C37 H37B 109.9 ?
C38 C37 H37B 109.9 ?
H37A C37 H37B 108.3 ?
N02 C38 C37 115.05(10) ?
N02 C38 H38A 108.5 ?
C37 C38 H38A 108.5 ?
N02 C38 H38B 108.5 ?
C37 C38 H38B 108.5 ?
H38A C38 H38B 107.5 ?
N01 C41 C42 113.42(9) ?
N01 C41 H41A 108.9 ?
C42 C41 H41A 108.9 ?
N01 C41 H41B 108.9 ?
C42 C41 H41B 108.9 ?
H41A C41 H41B 107.7 ?
O43 C42 C41 108.15(9) ?
O43 C42 H42A 110.1 ?
C41 C42 H42A 110.1 ?
O43 C42 H42B 110.1 ?
C41 C42 H42B 110.1 ?
H42A C42 H42B 108.4 ?
C44 O43 C42 111.10(8) ?
C44 O43 K1 117.60(6) ?
C42 O43 K1 116.23(6) ?
O43 C44 C45 108.70(9) ?
O43 C44 H44A 109.9 ?
C45 C44 H44A 109.9 ?
O43 C44 H44B 109.9 ?
C45 C44 H44B 109.9 ?
H44A C44 H44B 108.3 ?
O46 C45 C44 110.00(9) ?
O46 C45 H45A 109.7 ?
C44 C45 H45A 109.7 ?
O46 C45 H45B 109.7 ?
C44 C45 H45B 109.7 ?
H45A C45 H45B 108.2 ?
C47 O46 C45 110.68(8) ?
C47 O46 K1 118.12(6) ?
C45 O46 K1 107.22(6) ?
O46 C47 C48 109.32(9) ?
O46 C47 H47A 109.8 ?
C48 C47 H47A 109.8 ?
O46 C47 H47B 109.8 ?
C48 C47 H47B 109.8 ?
H47A C47 H47B 108.3 ?
N02 C48 C47 113.79(9) ?
N02 C48 H48A 108.8 ?
C47 C48 H48A 108.8 ?
N02 C48 H48B 108.8 ?
C47 C48 H48B 108.8 ?
H48A C48 H48B 107.7 ?
C38 N02 C28 109.49(10) ?
C38 N02 C48 110.28(9) ?
C28 N02 C48 110.36(9) ?
C38 N02 K1 107.37(7) ?
C28 N02 K1 110.82(7) ?
C48 N02 K1 108.47(7) ?
C51 O50 C54 108.82(9) ?
O50 C51 C52 107.22(10) ?
O50 C51 H51A 110.3 ?
C52 C51 H51A 110.3 ?
O50 C51 H51B 110.3 ?
C52 C51 H51B 110.3 ?
H51A C51 H51B 108.5 ?
C51 C52 C53 102.95(10) ?
C51 C52 H52A 111.2 ?
C53 C52 H52A 111.2 ?
C51 C52 H52B 111.2 ?
C53 C52 H52B 111.2 ?
H52A C52 H52B 109.1 ?
C54 C53 C52 100.84(10) ?
C54 C53 H53A 111.6 ?
C52 C53 H53A 111.6 ?
C54 C53 H53B 111.6 ?
C52 C53 H53B 111.6 ?
H53A C53 H53B 109.4 ?
O50 C54 C53 105.74(10) ?
O50 C54 H54A 110.6 ?
C53 C54 H54A 110.6 ?
O50 C54 H54B 110.6 ?
C53 C54 H54B 110.6 ?
H54A C54 H54B 108.7 ?

loop_
_geom_bond_atom_site_label_1
_geom_bond_atom_site_label_2
_geom_bond_distance
_geom_bond_publ_flag
N1 C5 1.3449(15) y
N1 N2 1.3488(14) y
N2 N3 1.3219(15) y
N3 P4 1.6856(11) y
P4 C5 1.7387(11) y
C5 C10 1.5096(15) y
C10 C18 1.5415(15) ?
C10 C11 1.5442(15) ?
C10 C19 1.5478(15) ?
C11 C12 1.5336(15) ?
C11 H11A 0.9900 ?
C11 H11B 0.9900 ?
C12 C13 1.5320(16) ?
C12 C17 1.5334(16) ?
C12 H12 1.0000 ?
C13 C14 1.5333(16) ?
C13 H13A 0.9900 ?
C13 H13B 0.9900 ?
C14 C15 1.5330(16) ?
C14 C18 1.5354(16) ?
C14 H14 1.0000 ?
C15 C16 1.5324(17) ?
C15 H15A 0.9900 ?
C15 H15B 0.9900 ?
C16 C17 1.5320(17) ?
C16 C19 1.5343(16) ?
C16 H16 1.0000 ?
C17 H17A 0.9900 ?
C17 H17B 0.9900 ?
C18 H18A 0.9900 ?
C18 H18B 0.9900 ?
C19 H19A 0.9900 ?
C19 H19B 0.9900 ?
K1 O43 2.7842(9) ?
K1 O36 2.8035(9) ?
K1 O26 2.8131(9) ?
K1 O23 2.8366(9) ?
K1 O46 2.8680(9) ?
K1 O33 2.9191(9) ?
K1 N02 2.9828(11) ?
K1 N01 2.9991(11) ?
N01 C41 1.4712(15) ?
N01 C31 1.4724(15) ?
N01 C21 1.4764(15) ?
C21 C22 1.5052(17) ?
C21 H21A 0.9900 ?
C21 H21B 0.9900 ?
C22 O23 1.4264(14) ?
C22 H22A 0.9900 ?
C22 H22B 0.9900 ?
O23 C24 1.4295(14) ?
C24 C25 1.4940(18) ?
C24 H24A 0.9900 ?
C24 H24B 0.9900 ?
C25 O26 1.4229(14) ?
C25 H25A 0.9900 ?
C25 H25B 0.9900 ?
O26 C27 1.4235(14) ?
C27 C28 1.5116(17) ?
C27 H27A 0.9900 ?
C27 H27B 0.9900 ?
C28 N02 1.4706(16) ?
C28 H28A 0.9900 ?
C28 H28B 0.9900 ?
C31 C32 1.5075(18) ?
C31 H31A 0.9900 ?
C31 H31B 0.9900 ?
C32 O33 1.4284(15) ?
C32 H32A 0.9900 ?
C32 H32B 0.9900 ?
O33 C34 1.4263(14) ?
C34 C35 1.4940(19) ?
C34 H34A 0.9900 ?
C34 H34B 0.9900 ?
C35 O36 1.4245(15) ?
C35 H35A 0.9900 ?
C35 H35B 0.9900 ?
O36 C37 1.4323(15) ?
C37 C38 1.504(2) ?
C37 H37A 0.9900 ?
C37 H37B 0.9900 ?
C38 N02 1.4686(15) ?
C38 H38A 0.9900 ?
C38 H38B 0.9900 ?
C41 C42 1.5069(17) ?
C41 H41A 0.9900 ?
C41 H41B 0.9900 ?
C42 O43 1.4339(14) ?
C42 H42A 0.9900 ?
C42 H42B 0.9900 ?
O43 C44 1.4262(14) ?
C44 C45 1.5022(16) ?
C44 H44A 0.9900 ?
C44 H44B 0.9900 ?
C45 O46 1.4302(13) ?
C45 H45A 0.9900 ?
C45 H45B 0.9900 ?
O46 C47 1.4294(14) ?
C47 C48 1.5123(16) ?
C47 H47A 0.9900 ?
C47 H47B 0.9900 ?
C48 N02 1.4709(15) ?
C48 H48A 0.9900 ?
C48 H48B 0.9900 ?
O50 C51 1.4275(15) ?
O50 C54 1.4307(16) ?
C51 C52 1.5244(17) ?
C51 H51A 0.9900 ?
C51 H51B 0.9900 ?
C52 C53 1.5264(17) ?
C52 H52A 0.9900 ?
C52 H52B 0.9900 ?
C53 C54 1.5144(19) ?
C53 H53A 0.9900 ?
C53 H53B 0.9900 ?
C54 H54A 0.9900 ?
C54 H54B 0.9900 ?
